data_7252050
loop_
_publ_author_name
'Li, Xiaochun'
'Wong, Joanne W. L.'
'Wang, Mengmeng'
'Draoui, Youssef'
'Wolff, Mariusz'
'Robeyns, Koen'
'Rotaru, Aurelian'
'Garcia, Yann'

_publ_section_title
;
 Crystal engineering of p-sulfocinnamic acid into mononuclear cationic
 Fe(ii), Co(ii) and Fe(iii) complexes
;
_journal_name_full CrystEngComm
_journal_paper_doi 10.1039/D6CE00068A
_journal_year 2026
_chemical_formula_moiety 'C22 H28 Fe N4 O2, C9 H7 O5 S [+ solvent]'
_chemical_formula_sum 'C31 H35 Fe N4 O7 S'
_chemical_formula_weight 663.54
_space_group_crystal_system monoclinic
_space_group_IT_number 14
_space_group_name_Hall '-P 2yn'
_space_group_name_H-M_alt 'P 1 21/n 1'
_atom_sites_solution_hydrogens geom
_atom_sites_solution_primary 'dual space'
_audit_creation_method SHELXL-2018/3
_audit_update_record
;
2025-07-09 deposited with the CCDC.	2026-05-11 downloaded from the CCDC.
;
_cell_angle_alpha 90
_cell_angle_beta 94.621(2)
_cell_angle_gamma 90
_cell_formula_units_Z 4
_cell_length_a 7.77903(18)
_cell_length_b 19.1459(5)
_cell_length_c 23.0014(5)
_cell_measurement_reflns_used 12946
_cell_measurement_temperature 100(2)
_cell_measurement_theta_max 26.5990
_cell_measurement_theta_min 2.8140
_cell_volume 3414.61(14)
_computing_cell_refinement
;
CrysAlisPro, Agilent Technologies,
Version 1.171.37.35 (release 13-08-2014 CrysAlis171 .NET)
(compiled Aug 13 2014,18:06:01)
;
_computing_data_collection MAR
_computing_data_reduction
;
CrysAlisPro, Agilent Technologies,
Version 1.171.37.35 (release 13-08-2014 CrysAlis171 .NET)
(compiled Aug 13 2014,18:06:01)
;
_computing_molecular_graphics 'MERCURY (Macrae et al., 2008)'
_computing_publication_material
;
'MERCURY (Macrae et al., 2008), Platon (Spek, 2009)'
;
_computing_structure_refinement 'SHELXL-2018/3 (Sheldrick, 2018)'
_computing_structure_solution 'SHELXT (Sheldrick, 2015)'
_diffrn_ambient_temperature 100(2)
_diffrn_measured_fraction_theta_full 0.983
_diffrn_measured_fraction_theta_max 0.962
_diffrn_measurement_device_type 'MAR345 image plate'
_diffrn_measurement_method
;
'120 images, \D\F 1.5\% '
;
_diffrn_radiation_type MoK\a
_diffrn_radiation_wavelength 0.71073
_diffrn_reflns_av_R_equivalents 0.0279
_diffrn_reflns_av_unetI/netI 0.0229
_diffrn_reflns_Laue_measured_fraction_full 0.983
_diffrn_reflns_Laue_measured_fraction_max 0.962
_diffrn_reflns_limit_h_max 9
_diffrn_reflns_limit_h_min -9
_diffrn_reflns_limit_k_max 23
_diffrn_reflns_limit_k_min -22
_diffrn_reflns_limit_l_max 28
_diffrn_reflns_limit_l_min -28
_diffrn_reflns_number 24187
_diffrn_reflns_point_group_measured_fraction_full 0.983
_diffrn_reflns_point_group_measured_fraction_max 0.962
_diffrn_reflns_theta_full 25.242
_diffrn_reflns_theta_max 26.615
_diffrn_reflns_theta_min 2.772
_diffrn_source 'Incoatec microfocus source'
_exptl_absorpt_coefficient_mu 0.551
_exptl_absorpt_correction_T_max 1.00000
_exptl_absorpt_correction_T_min 0.81490
_exptl_absorpt_correction_type multi-scan
_exptl_absorpt_process_details
;
CrysAlisPro, Agilent Technologies,
Version 1.171.37.35 (release 13-08-2014 CrysAlis171 .NET)
(compiled Aug 13 2014,18:06:01)
Empirical absorption correction using spherical harmonics,
 implemented in SCALE3 ABSPACK scaling algorithm.
;
_exptl_crystal_colour red-purple
_exptl_crystal_density_diffrn 1.291
_exptl_crystal_description 'thick plate'
_exptl_crystal_F_000 1388
_exptl_crystal_size_max 0.45
_exptl_crystal_size_mid 0.18
_exptl_crystal_size_min 0.05
_refine_diff_density_max 0.350
_refine_diff_density_min -0.437
_refine_diff_density_rms 0.078
_refine_ls_extinction_method none
_refine_ls_goodness_of_fit_ref 1.061
_refine_ls_hydrogen_treatment constr
_refine_ls_matrix_type full
_refine_ls_number_parameters 402
_refine_ls_number_reflns 6887
_refine_ls_number_restraints 0
_refine_ls_restrained_S_all 1.061
_refine_ls_R_factor_all 0.0396
_refine_ls_R_factor_gt 0.0361
_refine_ls_shift/su_max 0.001
_refine_ls_shift/su_mean 0.000
_refine_ls_structure_factor_coef Fsqd
_refine_ls_weighting_details 'w=1/[\s^2^(Fo^2^)+(0.0530P)^2^+3.2652P] where P=(Fo^2^+2Fc^2^)/3'
_refine_ls_weighting_scheme calc
_refine_ls_wR_factor_gt 0.0986
_refine_ls_wR_factor_ref 0.1046
_reflns_Friedel_coverage 0.000
_reflns_number_gt 6378
_reflns_number_total 6887
_reflns_threshold_expression 'I > 2\s(I)'
_cod_data_source_file d6ce00068a2.cif
_cod_data_source_block yg_xl_FepscaLig100k
_cod_original_cell_volume 3414.63(14)
_cod_original_sg_symbol_H-M 'P 21/n'
_cod_database_code 7252050
_shelx_shelxl_version_number 2018/3
_shelx_space_group_comment
;
The symmetry employed for this shelxl refinement is uniquely defined
by the following loop, which should always be used as a source of
symmetry information in preference to the above space-group names.
They are only intended as comments.
;

loop_
_space_group_symop_operation_xyz
'x, y, z'
'-x+1/2, y+1/2, -z+1/2'
'-x, -y, -z'
'x-1/2, -y-1/2, z-1/2'

loop_
_atom_site_label
_atom_site_type_symbol
_atom_site_fract_x
_atom_site_fract_y
_atom_site_fract_z
_atom_site_U_iso_or_equiv
_atom_site_adp_type
_atom_site_occupancy
_atom_site_site_symmetry_order
_atom_site_calc_flag
_atom_site_refinement_flags_posn
_atom_site_refinement_flags_adp
_atom_site_refinement_flags_occupancy
_atom_site_disorder_assembly
_atom_site_disorder_group
Fe1 Fe 0.62181(3) 0.44747(2) 0.31371(2) 0.01499(9) Uani 1 1 d . . . . .
O2 O 0.73975(16) 0.45795(7) 0.24653(6) 0.0193(3) Uani 1 1 d . . . . .
C3 C 0.8159(2) 0.40628(11) 0.22045(8) 0.0211(4) Uani 1 1 d . . . . .
C4 C 0.8393(3) 0.41257(13) 0.16032(9) 0.0297(5) Uani 1 1 d . . . . .
H4 H 0.799624 0.453149 0.139590 0.036 Uiso 1 1 calc R U . . .
C5 C 0.9201(3) 0.35968(14) 0.13149(10) 0.0368(6) Uani 1 1 d . . . . .
H5 H 0.933830 0.364213 0.091004 0.044 Uiso 1 1 calc R U . . .
C6 C 0.9812(3) 0.30003(14) 0.16111(11) 0.0391(6) Uani 1 1 d . . . . .
H6 H 1.035378 0.264032 0.140786 0.047 Uiso 1 1 calc R U . . .
C7 C 0.9630(3) 0.29342(12) 0.21981(10) 0.0314(5) Uani 1 1 d . . . . .
H7 H 1.007714 0.253266 0.240050 0.038 Uiso 1 1 calc R U . . .
C8 C 0.8788(2) 0.34549(11) 0.25044(9) 0.0238(4) Uani 1 1 d . . . . .
C9 C 0.8863(2) 0.34279(10) 0.31293(9) 0.0229(4) Uani 1 1 d . . . . .
H9 H 0.960225 0.308917 0.331959 0.027 Uiso 1 1 calc R U . . .
N10 N 0.8004(2) 0.38283(8) 0.34538(7) 0.0193(3) Uani 1 1 d . . . . .
C11 C 0.8665(3) 0.38875(10) 0.40706(8) 0.0232(4) Uani 1 1 d . . . . .
H11A H 0.947013 0.349843 0.417475 0.028 Uiso 1 1 calc R U . . .
H11B H 0.769739 0.386001 0.432408 0.028 Uiso 1 1 calc R U . . .
C12 C 0.9601(3) 0.45865(11) 0.41637(8) 0.0236(4) Uani 1 1 d . . . . .
H12A H 1.020465 0.459235 0.455939 0.028 Uiso 1 1 calc R U . . .
H12B H 1.048427 0.462699 0.387887 0.028 Uiso 1 1 calc R U . . .
C13 C 0.8408(2) 0.52139(10) 0.40980(8) 0.0208(4) Uani 1 1 d . . . . .
H13A H 0.750723 0.516861 0.437612 0.025 Uiso 1 1 calc R U . . .
H13B H 0.907899 0.564201 0.420078 0.025 Uiso 1 1 calc R U . . .
N14 N 0.75652(19) 0.52901(8) 0.34995(6) 0.0171(3) Uani 1 1 d . . . . .
H14 H 0.849535 0.540065 0.323803 0.020 Uiso 1 1 calc R U . . .
C15 C 0.6356(2) 0.58926(10) 0.34676(8) 0.0192(4) Uani 1 1 d . . . . .
H15A H 0.699908 0.633554 0.353342 0.023 Uiso 1 1 calc R U . . .
H15B H 0.552132 0.584836 0.376855 0.023 Uiso 1 1 calc R U . . .
C16 C 0.5426(2) 0.58853(10) 0.28667(8) 0.0213(4) Uani 1 1 d . . . . .
H16A H 0.456216 0.626554 0.282875 0.026 Uiso 1 1 calc R U . . .
H16B H 0.625566 0.595356 0.256692 0.026 Uiso 1 1 calc R U . . .
N17 N 0.45647(19) 0.51960(8) 0.27885(6) 0.0185(3) Uani 1 1 d . . . . .
H17 H 0.354976 0.520077 0.302906 0.022 Uiso 1 1 calc R U . . .
C18 C 0.3883(2) 0.51054(11) 0.21697(8) 0.0228(4) Uani 1 1 d . . . . .
H18A H 0.484967 0.513494 0.191580 0.027 Uiso 1 1 calc R U . . .
H18B H 0.306958 0.548968 0.205983 0.027 Uiso 1 1 calc R U . . .
C19 C 0.2965(3) 0.44102(11) 0.20679(9) 0.0253(4) Uani 1 1 d . . . . .
H19A H 0.244414 0.439655 0.166094 0.030 Uiso 1 1 calc R U . . .
H19B H 0.201590 0.438089 0.232869 0.030 Uiso 1 1 calc R U . . .
C20 C 0.4127(2) 0.37733(11) 0.21725(8) 0.0228(4) Uani 1 1 d . . . . .
H20A H 0.347812 0.334339 0.205800 0.027 Uiso 1 1 calc R U . . .
H20B H 0.512559 0.380800 0.193316 0.027 Uiso 1 1 calc R U . . .
N21 N 0.47343(19) 0.37407(8) 0.27974(7) 0.0187(3) Uani 1 1 d . . . . .
C22 C 0.4002(2) 0.32765(10) 0.30999(8) 0.0210(4) Uani 1 1 d . . . . .
H22 H 0.343905 0.289890 0.289530 0.025 Uiso 1 1 calc R U . . .
C23 C 0.3974(2) 0.32885(10) 0.37269(8) 0.0205(4) Uani 1 1 d . . . . .
C24 C 0.3263(3) 0.27135(11) 0.40038(9) 0.0266(4) Uani 1 1 d . . . . .
H24 H 0.297289 0.230461 0.378326 0.032 Uiso 1 1 calc R U . . .
C25 C 0.2977(3) 0.27295(11) 0.45861(9) 0.0287(4) Uani 1 1 d . . . . .
H25 H 0.253255 0.233093 0.476913 0.034 Uiso 1 1 calc R U . . .
C26 C 0.3350(3) 0.33419(12) 0.49056(9) 0.0270(4) Uani 1 1 d . . . . .
H26 H 0.312589 0.336255 0.530516 0.032 Uiso 1 1 calc R U . . .
C27 C 0.4042(2) 0.39156(11) 0.46449(8) 0.0231(4) Uani 1 1 d . . . . .
H27 H 0.428753 0.432602 0.486838 0.028 Uiso 1 1 calc R U . . .
C28 C 0.4391(2) 0.39028(10) 0.40512(8) 0.0192(4) Uani 1 1 d . . . . .
O29 O 0.50425(17) 0.44660(6) 0.38229(6) 0.0190(3) Uani 1 1 d . . . . .
S31 S 0.07784(6) 0.64743(2) 0.29992(2) 0.01740(11) Uani 1 1 d . . . . .
O32 O 0.12609(17) 0.57583(7) 0.31505(5) 0.0233(3) Uani 1 1 d . . . . .
O33 O 0.19791(17) 0.68303(7) 0.26488(6) 0.0214(3) Uani 1 1 d . . . . .
O34 O -0.10138(17) 0.65291(8) 0.27555(6) 0.0234(3) Uani 1 1 d . . . . .
C35 C 0.0846(2) 0.69291(10) 0.36724(7) 0.0167(3) Uani 1 1 d . . . . .
C36 C 0.2123(2) 0.67542(10) 0.41111(8) 0.0203(4) Uani 1 1 d . . . . .
H36 H 0.289900 0.638223 0.405274 0.024 Uiso 1 1 calc R U . . .
C37 C 0.2256(2) 0.71216(11) 0.46278(8) 0.0217(4) Uani 1 1 d . . . . .
H37 H 0.313315 0.700207 0.492240 0.026 Uiso 1 1 calc R U . . .
C38 C 0.1119(2) 0.76685(10) 0.47259(8) 0.0207(4) Uani 1 1 d . . . . .
C39 C -0.0157(2) 0.78357(10) 0.42833(8) 0.0219(4) Uani 1 1 d . . . . .
H39 H -0.094067 0.820500 0.434131 0.026 Uiso 1 1 calc R U . . .
C40 C -0.0292(2) 0.74696(10) 0.37617(8) 0.0202(4) Uani 1 1 d . . . . .
H40 H -0.116355 0.758886 0.346525 0.024 Uiso 1 1 calc R U . . .
C41 C 0.1202(3) 0.80466(11) 0.52827(8) 0.0252(4) Uani 1 1 d . . . . .
H41 H 0.042812 0.842584 0.531511 0.030 Uiso 1 1 calc R U . . .
C42 C 0.2276(3) 0.78993(11) 0.57445(9) 0.0279(4) Uani 1 1 d . . . . .
H42 H 0.307565 0.752889 0.571386 0.033 Uiso 1 1 calc R U . . .
C43 C 0.2293(3) 0.82812(12) 0.63047(9) 0.0299(5) Uani 1 1 d . . . . .
O44 O 0.1400(3) 0.87711(12) 0.63953(8) 0.0670(7) Uani 1 1 d . . . . .
O45 O 0.3426(2) 0.80027(9) 0.66908(7) 0.0402(4) Uani 1 1 d . . . . .
H45 H 0.336200 0.819936 0.701478 0.060 Uiso 1 1 calc R U . . .

loop_
_atom_site_aniso_label
_atom_site_aniso_U_11
_atom_site_aniso_U_22
_atom_site_aniso_U_33
_atom_site_aniso_U_23
_atom_site_aniso_U_13
_atom_site_aniso_U_12
Fe1 0.01200(14) 0.01710(15) 0.01546(14) -0.00209(9) -0.00136(10) 0.00092(9)
O2 0.0149(6) 0.0226(7) 0.0201(6) -0.0029(5) -0.0006(5) -0.0003(5)
C3 0.0097(8) 0.0302(10) 0.0235(9) -0.0103(7) 0.0011(7) -0.0032(7)
C4 0.0173(9) 0.0475(13) 0.0241(10) -0.0106(9) 0.0008(8) -0.0063(9)
C5 0.0195(10) 0.0618(16) 0.0296(11) -0.0240(11) 0.0048(8) -0.0122(10)
C6 0.0197(10) 0.0494(15) 0.0491(14) -0.0334(12) 0.0079(9) -0.0069(10)
C7 0.0150(9) 0.0296(11) 0.0495(13) -0.0190(9) 0.0010(9) -0.0012(8)
C8 0.0125(8) 0.0262(10) 0.0325(10) -0.0117(8) 0.0010(7) -0.0018(7)
C9 0.0155(9) 0.0176(9) 0.0345(10) -0.0029(7) -0.0038(7) 0.0009(7)
N10 0.0167(7) 0.0177(8) 0.0228(8) -0.0014(6) -0.0030(6) 0.0007(6)
C11 0.0221(9) 0.0244(10) 0.0218(9) 0.0020(7) -0.0062(7) 0.0034(7)
C12 0.0205(9) 0.0287(10) 0.0204(9) -0.0016(7) -0.0062(7) 0.0011(8)
C13 0.0216(9) 0.0237(10) 0.0164(8) -0.0041(7) -0.0035(7) -0.0016(7)
N14 0.0156(7) 0.0185(8) 0.0167(7) -0.0017(6) -0.0016(6) 0.0006(6)
C15 0.0185(9) 0.0165(9) 0.0226(9) -0.0024(7) 0.0021(7) 0.0019(7)
C16 0.0185(9) 0.0184(9) 0.0264(9) 0.0020(7) -0.0014(7) 0.0010(7)
N17 0.0150(7) 0.0210(8) 0.0191(7) 0.0000(6) -0.0014(6) 0.0003(6)
C18 0.0180(9) 0.0296(11) 0.0197(9) 0.0028(7) -0.0044(7) 0.0010(7)
C19 0.0164(9) 0.0357(12) 0.0228(9) 0.0000(8) -0.0054(7) -0.0032(8)
C20 0.0179(9) 0.0302(11) 0.0199(9) -0.0060(7) -0.0018(7) -0.0054(7)
N21 0.0140(7) 0.0210(8) 0.0206(8) -0.0046(6) -0.0014(6) 0.0011(6)
C22 0.0160(9) 0.0198(9) 0.0268(9) -0.0043(7) -0.0015(7) -0.0005(7)
C23 0.0151(9) 0.0203(9) 0.0259(9) -0.0004(7) 0.0009(7) 0.0026(7)
C24 0.0214(10) 0.0235(10) 0.0345(11) 0.0014(8) -0.0005(8) 0.0004(8)
C25 0.0215(10) 0.0297(11) 0.0353(11) 0.0101(9) 0.0052(8) -0.0002(8)
C26 0.0219(10) 0.0357(12) 0.0235(9) 0.0060(8) 0.0030(8) 0.0048(8)
C27 0.0195(9) 0.0272(10) 0.0228(9) -0.0009(7) 0.0024(7) 0.0044(7)
C28 0.0143(8) 0.0209(9) 0.0220(9) 0.0020(7) -0.0008(7) 0.0028(7)
O29 0.0187(6) 0.0183(7) 0.0199(6) -0.0015(5) 0.0023(5) 0.0004(5)
S31 0.0154(2) 0.0215(2) 0.0151(2) 0.00078(16) -0.00032(16) 0.00026(16)
O32 0.0277(8) 0.0202(7) 0.0221(7) -0.0002(5) 0.0028(6) 0.0015(5)
O33 0.0179(6) 0.0258(7) 0.0206(6) 0.0052(5) 0.0029(5) 0.0018(5)
O34 0.0157(6) 0.0359(8) 0.0179(6) -0.0015(5) -0.0023(5) -0.0013(5)
C35 0.0151(8) 0.0202(9) 0.0144(8) 0.0021(6) -0.0008(6) -0.0018(7)
C36 0.0176(9) 0.0247(10) 0.0184(8) 0.0025(7) 0.0005(7) 0.0053(7)
C37 0.0173(9) 0.0305(11) 0.0164(8) 0.0038(7) -0.0045(7) 0.0033(7)
C38 0.0200(9) 0.0230(10) 0.0186(9) 0.0016(7) -0.0027(7) 0.0012(7)
C39 0.0227(9) 0.0219(10) 0.0205(9) 0.0015(7) -0.0023(7) 0.0060(7)
C40 0.0182(9) 0.0235(10) 0.0179(8) 0.0036(7) -0.0052(7) 0.0024(7)
C41 0.0257(10) 0.0265(10) 0.0225(9) -0.0023(7) -0.0033(8) 0.0066(8)
C42 0.0308(11) 0.0294(11) 0.0223(10) -0.0045(8) -0.0043(8) 0.0074(8)
C43 0.0308(11) 0.0360(12) 0.0216(10) -0.0044(8) -0.0051(8) 0.0057(9)
O44 0.0828(15) 0.0830(16) 0.0307(9) -0.0251(10) -0.0232(9) 0.0553(13)
O45 0.0501(10) 0.0447(10) 0.0230(7) -0.0114(7) -0.0150(7) 0.0201(8)

loop_
_atom_type_symbol
_atom_type_description
_atom_type_scat_dispersion_real
_atom_type_scat_dispersion_imag
_atom_type_scat_source
C C 0.0033 0.0016 'International Tables Vol C Tables 4.2.6.8 and 6.1.1.4'
H H 0.0000 0.0000 'International Tables Vol C Tables 4.2.6.8 and 6.1.1.4'
N N 0.0061 0.0033 'International Tables Vol C Tables 4.2.6.8 and 6.1.1.4'
O O 0.0106 0.0060 'International Tables Vol C Tables 4.2.6.8 and 6.1.1.4'
S S 0.1246 0.1234 'International Tables Vol C Tables 4.2.6.8 and 6.1.1.4'
Fe Fe 0.3463 0.8444 'International Tables Vol C Tables 4.2.6.8 and 6.1.1.4'

loop_
_geom_angle_atom_site_label_1
_geom_angle_atom_site_label_2
_geom_angle_atom_site_label_3
_geom_angle
_geom_angle_site_symmetry_1
_geom_angle_site_symmetry_3
_geom_angle_publ_flag
O2 Fe1 O29 174.33(6) . . ?
O2 Fe1 N21 93.46(6) . . ?
O29 Fe1 N21 91.01(6) . . ?
O2 Fe1 N10 89.69(6) . . ?
O29 Fe1 N10 93.47(6) . . ?
N21 Fe1 N10 94.20(7) . . ?
O2 Fe1 N17 86.41(6) . . ?
O29 Fe1 N17 90.11(6) . . ?
N21 Fe1 N17 89.78(7) . . ?
N10 Fe1 N17 174.59(7) . . ?
O2 Fe1 N14 89.16(6) . . ?
O29 Fe1 N14 86.12(6) . . ?
N21 Fe1 N14 174.77(6) . . ?
N10 Fe1 N14 90.34(6) . . ?
N17 Fe1 N14 85.85(6) . . ?
C3 O2 Fe1 124.22(12) . . ?
O2 C3 C4 118.54(19) . . ?
O2 C3 C8 122.87(17) . . ?
C4 C3 C8 118.57(18) . . ?
C5 C4 C3 120.3(2) . . ?
C5 C4 H4 119.9 . . ?
C3 C4 H4 119.9 . . ?
C4 C5 C6 120.9(2) . . ?
C4 C5 H5 119.5 . . ?
C6 C5 H5 119.5 . . ?
C7 C6 C5 119.8(2) . . ?
C7 C6 H6 120.1 . . ?
C5 C6 H6 120.1 . . ?
C6 C7 C8 120.9(2) . . ?
C6 C7 H7 119.5 . . ?
C8 C7 H7 119.5 . . ?
C7 C8 C3 119.48(19) . . ?
C7 C8 C9 119.42(19) . . ?
C3 C8 C9 120.06(17) . . ?
N10 C9 C8 125.16(18) . . ?
N10 C9 H9 117.4 . . ?
C8 C9 H9 117.4 . . ?
C9 N10 C11 116.42(16) . . ?
C9 N10 Fe1 122.98(13) . . ?
C11 N10 Fe1 119.46(12) . . ?
N10 C11 C12 109.09(15) . . ?
N10 C11 H11A 109.9 . . ?
C12 C11 H11A 109.9 . . ?
N10 C11 H11B 109.9 . . ?
C12 C11 H11B 109.9 . . ?
H11A C11 H11B 108.3 . . ?
C13 C12 C11 113.46(16) . . ?
C13 C12 H12A 108.9 . . ?
C11 C12 H12A 108.9 . . ?
C13 C12 H12B 108.9 . . ?
C11 C12 H12B 108.9 . . ?
H12A C12 H12B 107.7 . . ?
N14 C13 C12 113.02(15) . . ?
N14 C13 H13A 109.0 . . ?
C12 C13 H13A 109.0 . . ?
N14 C13 H13B 109.0 . . ?
C12 C13 H13B 109.0 . . ?
H13A C13 H13B 107.8 . . ?
C13 N14 C15 110.64(14) . . ?
C13 N14 Fe1 118.83(12) . . ?
C15 N14 Fe1 105.90(11) . . ?
C13 N14 H14 107.0 . . ?
C15 N14 H14 107.0 . . ?
Fe1 N14 H14 107.0 . . ?
N14 C15 C16 107.02(14) . . ?
N14 C15 H15A 110.3 . . ?
C16 C15 H15A 110.3 . . ?
N14 C15 H15B 110.3 . . ?
C16 C15 H15B 110.3 . . ?
H15A C15 H15B 108.6 . . ?
N17 C16 C15 107.32(14) . . ?
N17 C16 H16A 110.2 . . ?
C15 C16 H16A 110.2 . . ?
N17 C16 H16B 110.2 . . ?
C15 C16 H16B 110.2 . . ?
H16A C16 H16B 108.5 . . ?
C16 N17 C18 110.00(14) . . ?
C16 N17 Fe1 107.12(11) . . ?
C18 N17 Fe1 117.95(12) . . ?
C16 N17 H17 107.1 . . ?
C18 N17 H17 107.1 . . ?
Fe1 N17 H17 107.1 . . ?
N17 C18 C19 112.10(16) . . ?
N17 C18 H18A 109.2 . . ?
C19 C18 H18A 109.2 . . ?
N17 C18 H18B 109.2 . . ?
C19 C18 H18B 109.2 . . ?
H18A C18 H18B 107.9 . . ?
C18 C19 C20 114.27(16) . . ?
C18 C19 H19A 108.7 . . ?
C20 C19 H19A 108.7 . . ?
C18 C19 H19B 108.7 . . ?
C20 C19 H19B 108.7 . . ?
H19A C19 H19B 107.6 . . ?
N21 C20 C19 109.04(15) . . ?
N21 C20 H20A 109.9 . . ?
C19 C20 H20A 109.9 . . ?
N21 C20 H20B 109.9 . . ?
C19 C20 H20B 109.9 . . ?
H20A C20 H20B 108.3 . . ?
C22 N21 C20 115.68(15) . . ?
C22 N21 Fe1 123.76(13) . . ?
C20 N21 Fe1 119.60(12) . . ?
N21 C22 C23 124.79(17) . . ?
N21 C22 H22 117.6 . . ?
C23 C22 H22 117.6 . . ?
C24 C23 C28 119.54(18) . . ?
C24 C23 C22 118.52(18) . . ?
C28 C23 C22 121.19(17) . . ?
C25 C24 C23 121.57(19) . . ?
C25 C24 H24 119.2 . . ?
C23 C24 H24 119.2 . . ?
C24 C25 C26 119.09(19) . . ?
C24 C25 H25 120.5 . . ?
C26 C25 H25 120.5 . . ?
C27 C26 C25 120.60(19) . . ?
C27 C26 H26 119.7 . . ?
C25 C26 H26 119.7 . . ?
C26 C27 C28 121.17(19) . . ?
C26 C27 H27 119.4 . . ?
C28 C27 H27 119.4 . . ?
O29 C28 C27 118.71(17) . . ?
O29 C28 C23 123.27(17) . . ?
C27 C28 C23 118.00(17) . . ?
C28 O29 Fe1 124.62(11) . . ?
O33 S31 O32 114.19(8) . . ?
O33 S31 O34 112.91(8) . . ?
O32 S31 O34 112.22(8) . . ?
O33 S31 C35 106.20(8) . . ?
O32 S31 C35 105.34(8) . . ?
O34 S31 C35 105.03(8) . . ?
C40 C35 C36 119.75(16) . . ?
C40 C35 S31 121.41(13) . . ?
C36 C35 S31 118.79(14) . . ?
C37 C36 C35 119.98(17) . . ?
C37 C36 H36 120.0 . . ?
C35 C36 H36 120.0 . . ?
C36 C37 C38 121.07(17) . . ?
C36 C37 H37 119.5 . . ?
C38 C37 H37 119.5 . . ?
C39 C38 C37 118.27(17) . . ?
C39 C38 C41 120.03(17) . . ?
C37 C38 C41 121.67(17) . . ?
C40 C39 C38 120.89(18) . . ?
C40 C39 H39 119.6 . . ?
C38 C39 H39 119.6 . . ?
C39 C40 C35 120.04(16) . . ?
C39 C40 H40 120.0 . . ?
C35 C40 H40 120.0 . . ?
C42 C41 C38 125.03(19) . . ?
C42 C41 H41 117.5 . . ?
C38 C41 H41 117.5 . . ?
C41 C42 C43 123.55(19) . . ?
C41 C42 H42 118.2 . . ?
C43 C42 H42 118.2 . . ?
O44 C43 O45 124.7(2) . . ?
O44 C43 C42 125.0(2) . . ?
O45 C43 C42 110.29(18) . . ?
C43 O45 H45 109.5 . . ?

loop_
_geom_bond_atom_site_label_1
_geom_bond_atom_site_label_2
_geom_bond_distance
_geom_bond_site_symmetry_2
_geom_bond_publ_flag
Fe1 O2 1.8703(13) . ?
Fe1 O29 1.8860(13) . ?
Fe1 N21 1.9423(15) . ?
Fe1 N10 1.9570(16) . ?
Fe1 N17 2.0095(15) . ?
Fe1 N14 2.0221(15) . ?
O2 C3 1.322(2) . ?
C3 C4 1.415(3) . ?
C3 C8 1.419(3) . ?
C4 C5 1.388(3) . ?
C4 H4 0.9500 . ?
C5 C6 1.394(4) . ?
C5 H5 0.9500 . ?
C6 C7 1.375(4) . ?
C6 H6 0.9500 . ?
C7 C8 1.412(3) . ?
C7 H7 0.9500 . ?
C8 C9 1.435(3) . ?
C9 N10 1.293(2) . ?
C9 H9 0.9500 . ?
N10 C11 1.474(2) . ?
C11 C12 1.530(3) . ?
C11 H11A 0.9900 . ?
C11 H11B 0.9900 . ?
C12 C13 1.518(3) . ?
C12 H12A 0.9900 . ?
C12 H12B 0.9900 . ?
C13 N14 1.484(2) . ?
C13 H13A 0.9900 . ?
C13 H13B 0.9900 . ?
N14 C15 1.487(2) . ?
N14 H14 1.0000 . ?
C15 C16 1.508(3) . ?
C15 H15A 0.9900 . ?
C15 H15B 0.9900 . ?
C16 N17 1.485(2) . ?
C16 H16A 0.9900 . ?
C16 H16B 0.9900 . ?
N17 C18 1.488(2) . ?
N17 H17 1.0000 . ?
C18 C19 1.520(3) . ?
C18 H18A 0.9900 . ?
C18 H18B 0.9900 . ?
C19 C20 1.525(3) . ?
C19 H19A 0.9900 . ?
C19 H19B 0.9900 . ?
C20 N21 1.478(2) . ?
C20 H20A 0.9900 . ?
C20 H20B 0.9900 . ?
N21 C22 1.289(2) . ?
C22 C23 1.444(3) . ?
C22 H22 0.9500 . ?
C23 C24 1.407(3) . ?
C23 C28 1.416(3) . ?
C24 C25 1.376(3) . ?
C24 H24 0.9500 . ?
C25 C26 1.402(3) . ?
C25 H25 0.9500 . ?
C26 C27 1.381(3) . ?
C26 H26 0.9500 . ?
C27 C28 1.414(3) . ?
C27 H27 0.9500 . ?
C28 O29 1.318(2) . ?
S31 O33 1.4519(13) . ?
S31 O32 1.4561(15) . ?
S31 O34 1.4639(13) . ?
S31 C35 1.7737(18) . ?
C35 C40 1.388(3) . ?
C35 C36 1.399(2) . ?
C36 C37 1.378(3) . ?
C36 H36 0.9500 . ?
C37 C38 1.401(3) . ?
C37 H37 0.9500 . ?
C38 C39 1.400(3) . ?
C38 C41 1.468(3) . ?
C39 C40 1.386(3) . ?
C39 H39 0.9500 . ?
C40 H40 0.9500 . ?
C41 C42 1.327(3) . ?
C41 H41 0.9500 . ?
C42 C43 1.481(3) . ?
C42 H42 0.9500 . ?
C43 O44 1.196(3) . ?
C43 O45 1.313(3) . ?
O45 H45 0.8400 . ?

loop_
_geom_torsion_atom_site_label_1
_geom_torsion_atom_site_label_2
_geom_torsion_atom_site_label_3
_geom_torsion_atom_site_label_4
_geom_torsion
_geom_torsion_site_symmetry_1
_geom_torsion_site_symmetry_2
_geom_torsion_site_symmetry_3
_geom_torsion_site_symmetry_4
_geom_torsion_publ_flag
N21 Fe1 O2 C3 -54.03(14) . . . . ?
N10 Fe1 O2 C3 40.16(14) . . . . ?
N17 Fe1 O2 C3 -143.60(14) . . . . ?
N14 Fe1 O2 C3 130.50(14) . . . . ?
Fe1 O2 C3 C4 155.05(13) . . . . ?
Fe1 O2 C3 C8 -26.5(2) . . . . ?
O2 C3 C4 C5 179.43(17) . . . . ?
C8 C3 C4 C5 0.9(3) . . . . ?
C3 C4 C5 C6 -0.8(3) . . . . ?
C4 C5 C6 C7 -0.5(3) . . . . ?
C5 C6 C7 C8 1.7(3) . . . . ?
C6 C7 C8 C3 -1.6(3) . . . . ?
C6 C7 C8 C9 -169.91(19) . . . . ?
O2 C3 C8 C7 -178.21(17) . . . . ?
C4 C3 C8 C7 0.2(3) . . . . ?
O2 C3 C8 C9 -10.0(3) . . . . ?
C4 C3 C8 C9 168.51(17) . . . . ?
C7 C8 C9 N10 -172.44(19) . . . . ?
C3 C8 C9 N10 19.3(3) . . . . ?
C8 C9 N10 C11 -160.05(18) . . . . ?
C8 C9 N10 Fe1 7.7(3) . . . . ?
C9 N10 C11 C12 103.09(19) . . . . ?
Fe1 N10 C11 C12 -65.09(18) . . . . ?
N10 C11 C12 C13 67.7(2) . . . . ?
C11 C12 C13 N14 -64.1(2) . . . . ?
C12 C13 N14 C15 177.47(15) . . . . ?
C12 C13 N14 Fe1 54.68(19) . . . . ?
C13 N14 C15 C16 -174.20(15) . . . . ?
Fe1 N14 C15 C16 -44.17(15) . . . . ?
N14 C15 C16 N17 57.29(18) . . . . ?
C15 C16 N17 C18 -170.06(15) . . . . ?
C15 C16 N17 Fe1 -40.72(16) . . . . ?
C16 N17 C18 C19 -179.24(15) . . . . ?
Fe1 N17 C18 C19 57.56(19) . . . . ?
N17 C18 C19 C20 -63.8(2) . . . . ?
C18 C19 C20 N21 65.6(2) . . . . ?
C19 C20 N21 C22 104.48(19) . . . . ?
C19 C20 N21 Fe1 -64.73(18) . . . . ?
C20 N21 C22 C23 -159.67(17) . . . . ?
Fe1 N21 C22 C23 9.0(3) . . . . ?
N21 C22 C23 C24 -174.24(18) . . . . ?
N21 C22 C23 C28 15.7(3) . . . . ?
C28 C23 C24 C25 -0.7(3) . . . . ?
C22 C23 C24 C25 -170.92(18) . . . . ?
C23 C24 C25 C26 2.2(3) . . . . ?
C24 C25 C26 C27 -1.8(3) . . . . ?
C25 C26 C27 C28 0.0(3) . . . . ?
C26 C27 C28 O29 179.63(17) . . . . ?
C26 C27 C28 C23 1.4(3) . . . . ?
C24 C23 C28 O29 -179.21(17) . . . . ?
C22 C23 C28 O29 -9.3(3) . . . . ?
C24 C23 C28 C27 -1.1(3) . . . . ?
C22 C23 C28 C27 168.87(17) . . . . ?
C27 C28 O29 Fe1 160.07(13) . . . . ?
C23 C28 O29 Fe1 -21.8(2) . . . . ?
N21 Fe1 O29 C28 34.68(14) . . . . ?
N10 Fe1 O29 C28 -59.59(14) . . . . ?
N17 Fe1 O29 C28 124.47(14) . . . . ?
N14 Fe1 O29 C28 -149.70(14) . . . . ?
O33 S31 C35 C40 92.32(16) . . . . ?
O32 S31 C35 C40 -146.20(15) . . . . ?
O34 S31 C35 C40 -27.53(17) . . . . ?
O33 S31 C35 C36 -85.02(16) . . . . ?
O32 S31 C35 C36 36.46(17) . . . . ?
O34 S31 C35 C36 155.13(15) . . . . ?
C40 C35 C36 C37 -0.5(3) . . . . ?
S31 C35 C36 C37 176.91(15) . . . . ?
C35 C36 C37 C38 0.5(3) . . . . ?
C36 C37 C38 C39 -0.3(3) . . . . ?
C36 C37 C38 C41 177.59(19) . . . . ?
C37 C38 C39 C40 0.0(3) . . . . ?
C41 C38 C39 C40 -177.89(19) . . . . ?
C38 C39 C40 C35 0.0(3) . . . . ?
C36 C35 C40 C39 0.2(3) . . . . ?
S31 C35 C40 C39 -177.10(15) . . . . ?
C39 C38 C41 C42 175.1(2) . . . . ?
C37 C38 C41 C42 -2.8(3) . . . . ?
C38 C41 C42 C43 -178.4(2) . . . . ?
C41 C42 C43 O44 -2.7(4) . . . . ?
C41 C42 C43 O45 177.0(2) . . . . ?
